data_2010178
loop_
_publ_author_name
'Toscano, R.A.'
'Sanchez, A.A.'
'Esquivel, B.'
'Esquivel, O.'
'Rodriguez-Hahn, L.'

_publ_section_title
;
 Salvireptanolide
;
_journal_issue 11
_journal_name_full 'Acta Crystallographica Section C'
_journal_page_first 1794
_journal_page_last 1796
_journal_paper_doi 10.1107/S0108270194000181
_journal_volume 50
_journal_year 1994
_chemical_formula_sum 'C20 H18 O6'
_chemical_formula_weight 354.36
_chemical_name_systematic
;(7R,8S,9R)-5,6-seco-neo-clerodane-1,3,5(10),13(16),14-pentaene-12-oxo-15,
16-epoxy-18,19;20(7)-diolide
;
_space_group_IT_number 19
_symmetry_cell_setting orthorhombic
_symmetry_space_group_name_Hall 'P 2ac 2ab'
_symmetry_space_group_name_H-M 'P 21 21 21'
_atom_type_scat_source IntTabIV
_cell_angle_alpha 90.
_cell_angle_beta 90.
_cell_angle_gamma 90.
_cell_formula_units_Z 4
_cell_length_a 9.439(3)
_cell_length_b 12.979(4)
_cell_length_c 13.773(5)
_cell_measurement_reflns_used 25
_cell_measurement_temperature 298
_cell_measurement_theta_max 16.6
_cell_measurement_theta_min 4.69
_cell_volume 1687.3(10)
_diffrn_measurement_device 'Nicolet P3F'
_diffrn_measurement_method 2\q-\q
_diffrn_radiation_type CuK\a
_diffrn_radiation_wavelength 1.54178
_diffrn_reflns_av_R_equivalents 0.035
_diffrn_reflns_limit_h_max 9
_diffrn_reflns_limit_h_min 0
_diffrn_reflns_limit_k_max 13
_diffrn_reflns_limit_k_min 0
_diffrn_reflns_limit_l_max 14
_diffrn_reflns_limit_l_min 0
_diffrn_reflns_number 1261
_diffrn_reflns_theta_max 52.4
_diffrn_standards_decay_% +-3
_diffrn_standards_interval_count 50
_diffrn_standards_number 2
_exptl_absorpt_coefficient_mu 0.82
_exptl_absorpt_correction_type none
_exptl_crystal_colour colorless
_exptl_crystal_density_diffrn 1.395
_exptl_crystal_description prismatic
_exptl_crystal_size_max 0.4
_exptl_crystal_size_mid 0.26
_exptl_crystal_size_min 0.22
_refine_diff_density_max 0.45
_refine_diff_density_min -0.43
_refine_ls_extinction_coef 2.68(4)
_refine_ls_extinction_method 'Larson (1967)'
_refine_ls_goodness_of_fit_obs 1.08
_refine_ls_hydrogen_treatment 'H atoms refined using a riding model'
_refine_ls_number_parameters 237
_refine_ls_number_reflns 1115
_refine_ls_R_factor_obs 0.039
_refine_ls_shift/esd_max 0.002
_refine_ls_structure_factor_coef F
_refine_ls_weighting_scheme 'weighting scheme: counting statistics'
_refine_ls_wR_factor_obs 0.045
_reflns_number_observed 1115
_reflns_number_total 1136
_reflns_observed_criterion I>2.5\s(I)
_cod_data_source_file hh1055.cif
_cod_data_source_block hh1055_structure_1_of_1
_cod_original_cell_volume 1687.2(5)
_cod_database_code 2010178

loop_
_symmetry_equiv_pos_as_xyz
x,y,z
1/2-x,-y,1/2+z
-x,1/2+y,1/2-z
1/2+x,1/2-y,-z

loop_
_atom_site_label
_atom_site_fract_x
_atom_site_fract_y
_atom_site_fract_z
_atom_site_U_iso_or_equiv
O(1) -.2724(3) .4931(2) .0559(2) .0510(10)
O(2) -.1753(3) .6353(2) .1145(2) .0560(10)
O(3) -.3505(3) .6576(2) -.0826(2) .0670(10)
O(4) -.2159(5) .8621(3) -.3342(3) .099(2)
O(5) .1348(3) .3710(2) .1994(2) .0620(10)
O(6) .3701(3) .3621(3) .2092(2) .0710(10)
C(1) .1810(4) .6065(3) -.0504(3) .0450(10)
C(2) .3234(4) .5938(3) -.0247(3) .0490(10)
C(3) .3624(4) .5279(3) .0482(3) .0510(10)
C(4) .2542(4) .4755(3) .0950(3) .0440(10)
C(5) .1139(4) .4884(2) .0720(2) .0400(10)
C(6) -.3081(6) .3268(3) -.0208(4) .083(2)
C(7) -.2765(4) .4397(3) -.0382(3) .0540(10)
C(8) -.1333(4) .4619(3) -.0849(3) .0460(10)
C(9) -.0841(3) .5637(2) -.0373(2) .0380(10)
C(10) .0731(3) .5546(2) -.0038(2) .0390(10)
C(11) -.0998(4) .6602(3) -.0996(3) .0440(10)
C(12) -.2511(4) .6891(2) -.1267(3) .0440(10)
C(13) -.2667(4) .7607(3) -.2091(2) .0440(10)
C(14) -.3919(5) .8088(3) -.2391(3) .0590(10)
C(15) -.3614(5) .8683(3) -.3124(3) .066(2)
C(16) -.1638(5) .7963(3) -.2692(3) .0640(10)
C(17) -.1416(5) .4602(4) -.1956(3) .0650(10)
C(18) .2663(4) .3999(3) .1725(3) .0530(10)
C(19) .0294(4) .4215(3) .1415(3) .0530(10)
C(20) -.1806(3) .5716(3) .0516(3) .0420(10)
H1 .158 .653 -.102 .050
H2 .395 .632 -.059 .059
H3 .460 .519 .066 .061
H6A -.311 .291 -.082 .099
H6B -.398 .320 .011 .099
H6C -.235 .297 .019 .099
H7 -.350 .463 -.081 .065
H8 -.063 .410 -.074 .055
H11A -.048 .649 -.159 .053
H11B -.059 .717 -.065 .053
H14 -.484 .800 -.211 .071
H15 -.429 .910 -.347 .079
H16 -.066 .777 -.265 .077
H17A -.050 .474 -.222 .078
H17B -.208 .512 -.217 .078
H17C -.173 .394 -.217 .078
H19A -.026 .372 .107 .052
H19B -.032 .463 .181 .052

loop_
_geom_angle_atom_site_label_1
_geom_angle_atom_site_label_2
_geom_angle_atom_site_label_3
_geom_angle
_geom_angle_publ_flag
C(7) O(1) C(20) 109.7(3) yes
C(18) O(5) C(19) 111.0(3) yes
C(1) C(2) C(3) 121.1(4) yes
C(3) C(4) C(5) 122.9(3) yes
C(5) C(4) C(18) 109.2(3) yes
(4) C(5) C(19) 106.9(3) yes
O(1) C(7) C(6) 108.8(3) yes
C(6) C(7) C(8) 115.1(3) yes
C(7) C(8) C(17) 111.9(3) yes
C(8) C(9) C(10) 110.3(3) yes
C(10) C(9) C(11) 108.7(3) yes
C(10) C(9) C(20) 109.5(3) yes
C(1) C(10) C(5) 116.3(3) yes
C(5) C(10) C(9) 121.7(3) yes
O(3) C(12) C(11) 121.9(3) yes
C(11) C(12) C(13) 116.0(3) yes
C(12) C(13) C(16) 127.9(3) yes
C(13) C(14) C(15) 107.9(4) yes
O(4) C(16) C(13) 111.4(4) yes
O(5) C(18) C(4) 108.5(3) yes
O(5) C(19) C(5) 104.4(3) yes
O(1) C(20) C(9) 111.7(3) yes
C(15) O(4) C(16) 104.7(4) yes
C(2) C(1) C(10) 122.3(3) yes
C(2) C(3) C(4) 116.7(3) yes
C(3) C(4) C(18) 127.9(3) yes
C(4) C(5) C(10) 120.7(3) yes
C(10) C(5) C(19) 132.4(3) yes
O(1) C(7) C(8) 105.1(3) yes
C(7) C(8) C(9) 104.3(3) yes
C(9) C(8) C(17) 116.9(3) yes
C(8) C(9) C(11) 115.6(3) yes
C(8) C(9) C(20) 102.6(3) yes
C(11) C(9) C(20) 109.8(3) yes
C(1) C(10) C(9) 121.9(3) yes
C(9) C(11) C(12) 115.6(3) yes
O(3) C(12) C(13) 122.1(3) yes
C(12) C(13) C(14) 126.4(3) yes
C(14) C(13) C(16) 105.7(3) yes
O(4) C(15) C(14) 110.3(4) yes
O(5) C(18) O(6) 121.2(4) yes
O(6) C(18) C(4) 130.3(4) yes
O(1) C(20) O(2) 121.3(3) yes
O(2) C(20) C(9) 126.9(3) yes

loop_
_geom_bond_atom_site_label_1
_geom_bond_atom_site_label_2
_geom_bond_site_symmetry_1
_geom_bond_site_symmetry_2
_geom_bond_distance
_geom_bond_publ_flag
O(1) C(7) . . 1.472(5) yes
O(2) C(20) . . 1.201(4) yes
O(4) C(15) . . 1.408(7) yes
O(5) C(18) . . 1.348(5) yes
O(6) C(18) . . 1.207(5) yes
C(1) C(10) . . 1.379(5) yes
C(3) C(4) . . 1.387(5) yes
C(4) C(18) . . 1.457(5) yes
C(5) C(19) . . 1.520(5) yes
C(7) C(8) . . 1.525(5) yes
C(8) C(17) . . 1.529(5) yes
C(9) C(11) . . 1.527(5) yes
C(11) C(12) . . 1.522(5) yes
C(13) C(14) . . 1.399(6) yes
C(14) C(15) . . 1.305(6) yes
O(1) C(20) . . 1.338(4) yes
O(3) C(12) . . 1.190(5) yes
O(4) C(16) . . 1.333(6) yes
O(5) C(19) . . 1.434(5) yes
C(1) C(2) . . 1.398(5) yes
C(2) C(3) . . 1.371(5) yes
C(4) C(5) . . 1.371(5) yes
C(5) C(10) . . 1.408(5) yes
C(6) C(7) . . 1.515(6) yes
C(8) C(9) . . 1.547(5) yes
C(9) C(10) . . 1.557(5) yes
C(9) C(20) . . 1.530(5) yes
C(12) C(13) . . 1.475(5) yes
C(13) C(16) . . 1.358(6) yes
